data_7225650
loop_
_publ_author_name
'Juric, Marijana'
'Molcanov, Kresimir'
'Zilic, Dijana'
'Kojic-Prodic, Biserka'

_publ_section_title
;
 From mononuclear to linear one-dimensional coordination species of
 copper(II)-chloranilate: design and characterization
;
_journal_name_full 'RSC Adv.'
_journal_paper_doi 10.1039/C6RA13809H
_journal_year 2016
_chemical_formula_moiety 'C6 H4 Cl2 Cu1 O6'
_chemical_formula_sum 'C6 H4 Cl2 Cu O6'
_chemical_formula_weight 306.53
_space_group_IT_number 14
_symmetry_cell_setting monoclinic
_symmetry_space_group_name_Hall '-P 2ybc'
_symmetry_space_group_name_H-M 'P 1 21/c 1'
_audit_creation_date 2014-10-14T15:29:04-00:00
_audit_creation_method 'WinGX routine CIF_UPDATE'
_audit_update_record
;
2015-10-26 deposited with the CCDC.
2016-06-21 downloaded from the CCDC.
;
_cell_angle_alpha 90
_cell_angle_beta 108.388(8)
_cell_angle_gamma 90
_cell_formula_units_Z 2
_cell_length_a 8.0866(6)
_cell_length_b 4.8324(4)
_cell_length_c 12.9148(9)
_cell_measurement_reflns_used 1626
_cell_measurement_temperature 293(2)
_cell_measurement_theta_max 75.6288
_cell_measurement_theta_min 3.6036
_cell_volume 478.91(7)
_computing_cell_refinement
;
        CrysAlisPro, Agilent Technologies,
        Version 1.171.35.19 (release 27-10-2011 CrysAlis171 .NET)
        (compiled Oct 27 2011,15:02:11)
;
_computing_data_collection
;
        CrysAlisPro, Agilent Technologies,
        Version 1.171.35.19 (release 27-10-2011 CrysAlis171 .NET)
        (compiled Oct 27 2011,15:02:11)
;
_computing_data_reduction
;
        CrysAlisPro, Agilent Technologies,
        Version 1.171.35.19 (release 27-10-2011 CrysAlis171 .NET)
        (compiled Oct 27 2011,15:02:11)
;
_computing_molecular_graphics 'Ortep-3 for Windows (Farrugia, 1997)'
_computing_publication_material 'WinGX publication routines (Farrugia, 1999)'
_computing_structure_refinement 'SHELXL-97 (Sheldrick, 1997)'
_computing_structure_solution 'SHELXS-97 (Sheldrick, 1997)'
_diffrn_ambient_temperature 293(2)
_diffrn_measured_fraction_theta_full 0.993
_diffrn_measured_fraction_theta_max 0.993
_diffrn_measurement_device_type 'Xcalibur, Ruby, Nova'
_diffrn_measurement_method 'CCD, \w scans'
_diffrn_radiation_probe x-ray
_diffrn_radiation_type CuK\a
_diffrn_radiation_wavelength 1.54179
_diffrn_reflns_av_R_equivalents 0.0439
_diffrn_reflns_limit_h_max 10
_diffrn_reflns_limit_h_min -10
_diffrn_reflns_limit_k_max 6
_diffrn_reflns_limit_k_min -6
_diffrn_reflns_limit_l_max 10
_diffrn_reflns_limit_l_min -16
_diffrn_reflns_number 4605
_diffrn_reflns_theta_full 75.81
_diffrn_reflns_theta_max 75.81
_diffrn_reflns_theta_min 3.61
_exptl_absorpt_coefficient_mu 8.484
_exptl_absorpt_correction_T_max 1
_exptl_absorpt_correction_T_min 0.71513
_exptl_absorpt_correction_type multi-scan
_exptl_crystal_colour 'dark red'
_exptl_crystal_density_diffrn 2.126
_exptl_crystal_density_method 'not measured'
_exptl_crystal_description prism
_exptl_crystal_F_000 302
_exptl_crystal_size_max 0.1
_exptl_crystal_size_mid 0.05
_exptl_crystal_size_min 0.05
_refine_diff_density_max 0.561
_refine_diff_density_min -0.592
_refine_ls_extinction_method none
_refine_ls_goodness_of_fit_ref 1.144
_refine_ls_hydrogen_treatment mixed
_refine_ls_matrix_type full
_refine_ls_number_parameters 79
_refine_ls_number_reflns 1047
_refine_ls_number_restraints 3
_refine_ls_restrained_S_all 1.142
_refine_ls_R_factor_gt 0.073
_refine_ls_shift/su_max 0.032
_refine_ls_structure_factor_coef Fsqd
_refine_ls_weighting_details 'calc w=1/[\s^2^(Fo^2^)+(0.0646P)^2^+3.8061P] where P=(Fo^2^+2Fc^2^)/3'
_refine_ls_weighting_scheme calc
_refine_ls_wR_factor_ref 0.1913
_reflns_number_gt 960
_reflns_number_total 1047
_reflns_threshold_expression >2sigma(I)
_cod_data_source_file c6ra13809h2.cif
_cod_data_source_block new
_cod_original_cell_volume 478.91(6)
_cod_database_code 7225650

loop_
_symmetry_equiv_pos_as_xyz
'x, y, z'
'-x, y+1/2, -z+1/2'
'-x, -y, -z'
'x, -y-1/2, z-1/2'

loop_
_atom_site_label
_atom_site_type_symbol
_atom_site_fract_x
_atom_site_fract_y
_atom_site_fract_z
_atom_site_U_iso_or_equiv
_atom_site_adp_type
_atom_site_occupancy
_atom_site_calc_flag
_atom_site_refinement_flags
Cu1 Cu 0 0 0.5 0.0383(5) Uani 1 d S
Cl1 Cl -0.4312(2) 0.4779(4) 0.67689(13) 0.0394(5) Uani 1 d .
O1 O -0.1758(6) 0.2038(12) 0.5856(4) 0.0435(13) Uani 1 d .
O2 O -0.7645(6) 0.1930(12) 0.5651(4) 0.0398(12) Uani 1 d .
C1 C -0.3294(8) 0.1178(15) 0.5491(5) 0.0312(14) Uani 1 d .
C2 C -0.4695(8) 0.2145(14) 0.5813(5) 0.0301(13) Uani 1 d .
C3 C -0.6349(8) 0.1113(14) 0.5373(5) 0.0291(13) Uani 1 d .
O3 O 0.0681(9) -0.2842(16) 0.6212(5) 0.0588(16) Uani 1 d D
H3A H 0.146(14) -0.16(2) 0.669(7) 0.10(4) Uiso 1 d D
H3B H 0.023(13) -0.39(2) 0.668(6) 0.07(3) Uiso 1 d D

loop_
_atom_site_aniso_label
_atom_site_aniso_U_11
_atom_site_aniso_U_22
_atom_site_aniso_U_33
_atom_site_aniso_U_23
_atom_site_aniso_U_13
_atom_site_aniso_U_12
Cu1 0.0235(7) 0.0441(9) 0.0484(9) -0.0035(7) 0.0128(6) -0.0011(6)
Cl1 0.0461(10) 0.0380(9) 0.0332(8) -0.0060(7) 0.0114(7) -0.0011(7)
O1 0.021(2) 0.051(3) 0.056(3) -0.007(3) 0.008(2) -0.009(2)
O2 0.024(2) 0.048(3) 0.048(3) -0.005(2) 0.0137(19) 0.000(2)
C1 0.024(3) 0.034(3) 0.033(3) 0.003(3) 0.006(2) -0.001(3)
C2 0.030(3) 0.031(3) 0.029(3) 0.001(2) 0.009(2) -0.001(3)
C3 0.027(3) 0.030(3) 0.030(3) 0.004(2) 0.009(2) 0.003(2)
O3 0.054(4) 0.063(4) 0.057(4) 0.004(3) 0.015(3) -0.002(3)

loop_
_atom_type_symbol
_atom_type_description
_atom_type_scat_dispersion_real
_atom_type_scat_dispersion_imag
_atom_type_scat_source
C C 0.0181 0.0091 'International Tables Vol C Tables 4.2.6.8 and 6.1.1.4'
H H 0 0 'International Tables Vol C Tables 4.2.6.8 and 6.1.1.4'
Cl Cl 0.3639 0.7018 'International Tables Vol C Tables 4.2.6.8 and 6.1.1.4'
Cu Cu -1.9646 0.5888 'International Tables Vol C Tables 4.2.6.8 and 6.1.1.4'
O O 0.0492 0.0322 'International Tables Vol C Tables 4.2.6.8 and 6.1.1.4'

loop_
_geom_angle_atom_site_label_1
_geom_angle_atom_site_label_2
_geom_angle_atom_site_label_3
_geom_angle
_geom_angle_site_symmetry_1
_geom_angle_site_symmetry_3
O3 Cu1 O3 180.0000(10) . 3_556
O3 Cu1 O2 90.0(3) . 3_456
O3 Cu1 O2 90.0(2) 3_556 3_456
O3 Cu1 O2 90.0(3) . 1_655
O3 Cu1 O2 90.0(3) 3_556 1_655
O2 Cu1 O2 180.0000(10) 3_456 1_655
O3 Cu1 O1 88.7(2) . .
O3 Cu1 O1 91.3(2) 3_556 .
O2 Cu1 O1 75.80(18) 3_456 .
O2 Cu1 O1 104.20(18) 1_655 .
O3 Cu1 O1 91.3(2) . 3_556
O3 Cu1 O1 88.7(2) 3_556 3_556
O2 Cu1 O1 104.20(18) 3_456 3_556
O2 Cu1 O1 75.80(18) 1_655 3_556
O1 Cu1 O1 180.0(2) . 3_556
C1 O1 Cu1 111.7(5) . .
C3 O2 Cu1 119.0(5) . 1_455
O1 C1 C2 125.1(6) . .
O1 C1 C3 116.8(6) . 3_456
C2 C1 C3 118.1(6) . 3_456
C3 C2 C1 121.9(6) . .
C3 C2 Cl1 119.7(5) . .
C1 C2 Cl1 118.4(5) . .
O2 C3 C2 123.5(6) . .
O2 C3 C1 116.5(6) . 3_456
C2 C3 C1 120.0(6) . 3_456
Cu1 O3 H3A 92(7) . .
Cu1 O3 H3B 142(7) . .
H3A O3 H3B 104(4) . .

loop_
_geom_bond_atom_site_label_1
_geom_bond_atom_site_label_2
_geom_bond_distance
_geom_bond_site_symmetry_2
Cu1 O3 2.024(7) .
Cu1 O3 2.024(7) 3_556
Cu1 O2 2.048(5) 3_456
Cu1 O2 2.048(5) 1_655
Cu1 O1 2.282(5) .
Cu1 O1 2.282(5) 3_556
Cl1 C2 1.732(7) .
O1 C1 1.252(8) .
O2 C3 1.274(8) .
O2 Cu1 2.048(5) 1_455
C1 C2 1.405(9) .
C1 C3 1.533(9) 3_456
C2 C3 1.372(9) .
C3 C1 1.533(9) 3_456
O3 H3A 0.96(2) .
O3 H3B 0.95(2) .

loop_
_geom_torsion_atom_site_label_1
_geom_torsion_atom_site_label_2
_geom_torsion_atom_site_label_3
_geom_torsion_atom_site_label_4
_geom_torsion
_geom_torsion_site_symmetry_1
_geom_torsion_site_symmetry_4
O3 Cu1 O1 C1 -94.3(5) . .
O3 Cu1 O1 C1 85.7(5) 3_556 .
O2 Cu1 O1 C1 -4.0(5) 3_456 .
O2 Cu1 O1 C1 176.0(5) 1_655 .
O1 Cu1 O1 C1 9E1(10) 3_556 .
Cu1 O1 C1 C2 -176.6(5) . .
Cu1 O1 C1 C3 3.6(7) . 3_456
O1 C1 C2 C3 179.7(7) . .
C3 C1 C2 C3 -0.5(10) 3_456 .
O1 C1 C2 Cl1 1.4(10) . .
C3 C1 C2 Cl1 -178.8(4) 3_456 .
Cu1 O2 C3 C2 -175.7(5) 1_455 .
Cu1 O2 C3 C1 3.4(8) 1_455 3_456
C1 C2 C3 O2 179.6(6) . .
Cl1 C2 C3 O2 -2.2(9) . .
C1 C2 C3 C1 0.5(10) . 3_456
Cl1 C2 C3 C1 178.7(5) . 3_456
